data_1560456
loop_
_publ_author_name
'Xiao, Ying-Hui'
'Huang, Jing'
'Deng, Zhao-Peng'
'Huo, Li-Hua'
'Gao, Shan'

_publ_section_title
;
 Syntheses and characterizations of multinuclear, chain and layer
 silver(I) complexes assembled from bispyridine analogues of
 pyridinyl-hexahydropyrimidine
;
_journal_name_full 'Journal of Solid State Chemistry'
_journal_page_first 255
_journal_page_last 265
_journal_paper_doi 10.1016/j.jssc.2017.04.033
_journal_volume 251
_journal_year 2017
_chemical_formula_moiety 'C11 H16 Ag N4, Cl O4'
_chemical_formula_sum 'C11 H16 Ag Cl N4 O4'
_chemical_formula_weight 411.60
_space_group_IT_number 62
_space_group_name_Hall '-P 2ac 2n'
_space_group_name_H-M_alt 'P n m a'
_symmetry_cell_setting orthorhombic
_symmetry_space_group_name_Hall '-P 2ac 2n'
_symmetry_space_group_name_H-M 'P n m a'
_atom_sites_solution_hydrogens geom
_atom_sites_solution_primary direct
_atom_sites_solution_secondary difmap
_cell_angle_alpha 90.00
_cell_angle_beta 90.00
_cell_angle_gamma 90.00
_cell_formula_units_Z 4
_cell_length_a 14.8627(14)
_cell_length_b 6.5304(5)
_cell_length_c 15.4966(17)
_cell_measurement_reflns_used 813
_cell_measurement_temperature 295(2)
_cell_measurement_theta_max 25.80
_cell_measurement_theta_min 3.80
_cell_volume 1504.1(2)
_computing_cell_refinement
;
CrysAlis Pro (Agilent, 2013)
;
_computing_data_collection
;
CrysAlis Pro (Agilent, 2013)
;
_computing_data_reduction
;
CrysAlis Pro (Agilent, 2013)
;
_computing_molecular_graphics '(K. Brandenburg, Diamond 3.1, 2009)'
_computing_publication_material '(K. Brandenburg, Diamond 3.1, 2009)'
_computing_structure_refinement 'SHELXL-97 (Sheldrick, 1997)'
_computing_structure_solution 'SHELXS-97 (Sheldrick, 1990)'
_diffrn_ambient_temperature 295(2)
_diffrn_detector_area_resol_mean 16.1954
_diffrn_measured_fraction_theta_full 0.991
_diffrn_measured_fraction_theta_max 0.991
_diffrn_measurement_device_type 'Xcalibur, Eos'
_diffrn_measurement_method '\w scans'
_diffrn_radiation_monochromator graphite
_diffrn_radiation_source 'Enhance (Mo) X-ray Source'
_diffrn_radiation_type MoK\a
_diffrn_radiation_wavelength 0.71073
_diffrn_reflns_av_R_equivalents 0.0489
_diffrn_reflns_av_sigmaI/netI 0.0690
_diffrn_reflns_limit_h_max 10
_diffrn_reflns_limit_h_min -19
_diffrn_reflns_limit_k_max 4
_diffrn_reflns_limit_k_min -8
_diffrn_reflns_limit_l_max 16
_diffrn_reflns_limit_l_min -20
_diffrn_reflns_number 3592
_diffrn_reflns_theta_full 27.56
_diffrn_reflns_theta_max 27.56
_diffrn_reflns_theta_min 3.39
_exptl_absorpt_coefficient_mu 1.538
_exptl_absorpt_correction_T_max 0.8021
_exptl_absorpt_correction_T_min 0.7588
_exptl_absorpt_correction_type multi-scan
_exptl_absorpt_process_details
; 
CrysAlis Pro (Agilent, 2013)
Empirical absorption correction using spherical harmonics,
 implemented in SCALE3 ABSPACK scaling algorithm. 
;
_exptl_crystal_colour colorless
_exptl_crystal_density_diffrn 1.818
_exptl_crystal_density_method 'not measured'
_exptl_crystal_description block
_exptl_crystal_F_000 824
_exptl_crystal_size_max 0.19
_exptl_crystal_size_mid 0.15
_exptl_crystal_size_min 0.15
_refine_diff_density_max 0.809
_refine_diff_density_min -0.929
_refine_diff_density_rms 0.124
_refine_ls_extinction_method none
_refine_ls_goodness_of_fit_ref 1.006
_refine_ls_hydrogen_treatment mixed
_refine_ls_matrix_type full
_refine_ls_number_parameters 122
_refine_ls_number_reflns 1877
_refine_ls_number_restraints 1
_refine_ls_restrained_S_all 1.006
_refine_ls_R_factor_all 0.0835
_refine_ls_R_factor_gt 0.0568
_refine_ls_shift/su_max 0.000
_refine_ls_shift/su_mean 0.000
_refine_ls_structure_factor_coef Fsqd
_refine_ls_weighting_details 'calc w=1/[\s^2^(Fo^2^)+(0.0573P)^2^+0.0000P] where P=(Fo^2^+2Fc^2^)/3'
_refine_ls_weighting_scheme calc
_refine_ls_wR_factor_gt 0.1195
_refine_ls_wR_factor_ref 0.1400
_reflns_number_gt 1295
_reflns_number_total 1877
_reflns_threshold_expression >2sigma(I)
_cod_data_source_file JSSC-2017-251-255.cif
_cod_data_source_block dcomplex4
_cod_original_sg_symbol_H-M 'P nma'
_cod_database_code 1560456

loop_
_symmetry_equiv_pos_as_xyz
'x, y, z'
'-x+1/2, -y, z+1/2'
'x+1/2, -y+1/2, -z+1/2'
'-x, y+1/2, -z'
'-x, -y, -z'
'x-1/2, y, -z-1/2'
'-x-1/2, y-1/2, z-1/2'
'x, -y-1/2, z'

loop_
_atom_site_label
_atom_site_type_symbol
_atom_site_fract_x
_atom_site_fract_y
_atom_site_fract_z
_atom_site_U_iso_or_equiv
_atom_site_adp_type
_atom_site_occupancy
_atom_site_symmetry_multiplicity
_atom_site_calc_flag
_atom_site_refinement_flags
_atom_site_disorder_assembly
_atom_site_disorder_group
Ag1 Ag 0.31573(4) 0.2500 0.42153(4) 0.0536(3) Uani 1 2 d S . .
Cl1 Cl 0.60801(16) -0.2500 0.81250(13) 0.0637(6) Uani 1 2 d S . .
O1 O 0.5902(7) -0.2500 0.9015(5) 0.112(3) Uani 1 2 d S . .
O2 O 0.5743(4) -0.0734(9) 0.7718(3) 0.1141(19) Uani 1 1 d . . .
O3 O 0.7033(5) -0.2500 0.7981(6) 0.120(3) Uani 1 2 d S . .
N1 N 0.4605(4) 0.2500 0.4739(4) 0.0439(14) Uani 1 2 d S . .
N2 N 0.7394(3) 0.0610(6) 0.6370(3) 0.0438(9) Uani 1 1 d D . .
H2N H 0.703(3) 0.073(9) 0.679(2) 0.066 Uiso 1 1 d D . .
N3 N 0.2347(7) 0.2500 0.5604(7) 0.104(3) Uani 1 2 d S . .
C1 C 0.4718(5) 0.2500 0.5589(5) 0.0444(17) Uani 1 2 d S . .
H1 H 0.4207 0.2500 0.5936 0.053 Uiso 1 2 calc SR . .
C2 C 0.5552(4) 0.2500 0.5993(5) 0.0439(16) Uani 1 2 d S . .
H2A H 0.5597 0.2500 0.6592 0.053 Uiso 1 2 calc SR . .
C3 C 0.6315(4) 0.2500 0.5482(4) 0.0357(14) Uani 1 2 d S . .
C4 C 0.6206(5) 0.2500 0.4596(5) 0.0438(16) Uani 1 2 d S . .
H4 H 0.6706 0.2500 0.4235 0.053 Uiso 1 2 calc SR . .
C5 C 0.5350(5) 0.2500 0.4249(5) 0.0457(17) Uani 1 2 d S . .
H5 H 0.5286 0.2500 0.3652 0.055 Uiso 1 2 calc SR . .
C6 C 0.7242(4) 0.2500 0.5879(4) 0.0380(15) Uani 1 2 d S . .
H6 H 0.7674 0.2500 0.5401 0.046 Uiso 1 2 calc SR . .
C7 C 0.8332(3) 0.0577(8) 0.6710(4) 0.0537(13) Uani 1 1 d . . .
H7A H 0.8750 0.0462 0.6232 0.064 Uiso 1 1 calc R . .
H7B H 0.8410 -0.0615 0.7076 0.064 Uiso 1 1 calc R . .
C8 C 0.8546(5) 0.2500 0.7226(5) 0.0546(19) Uani 1 2 d S . .
H8A H 0.9178 0.2500 0.7380 0.066 Uiso 1 2 calc SR . .
H8B H 0.8197 0.2500 0.7755 0.066 Uiso 1 2 calc SR . .
C9 C 0.1592(8) 0.2500 0.5599(6) 0.073(3) Uani 1 2 d S . .
C10 C 0.0621(7) 0.2500 0.5605(7) 0.084(3) Uani 1 2 d S . .
H10A H 0.0401 0.3193 0.5101 0.125 Uiso 0.50 1 calc PR A -1
H10B H 0.0409 0.3193 0.6112 0.125 Uiso 0.50 1 calc PR A -1
H10C H 0.0405 0.1114 0.5607 0.125 Uiso 0.50 1 calc PR A -1

loop_
_atom_site_aniso_label
_atom_site_aniso_U_11
_atom_site_aniso_U_22
_atom_site_aniso_U_33
_atom_site_aniso_U_23
_atom_site_aniso_U_13
_atom_site_aniso_U_12
Ag1 0.0462(4) 0.0495(4) 0.0649(4) 0.000 -0.0108(3) 0.000
Cl1 0.0787(14) 0.0656(13) 0.0468(12) 0.000 0.0008(10) 0.000
O1 0.194(9) 0.086(5) 0.056(4) 0.000 0.041(5) 0.000
O2 0.160(5) 0.103(4) 0.080(4) 0.017(3) -0.002(3) 0.050(4)
O3 0.097(6) 0.168(8) 0.094(6) 0.000 0.006(5) 0.000
N1 0.044(3) 0.031(3) 0.056(4) 0.000 -0.008(3) 0.000
N2 0.042(2) 0.040(2) 0.050(3) 0.004(2) -0.0065(18) 0.0021(19)
N3 0.066(6) 0.144(9) 0.103(8) 0.000 0.020(5) 0.000
C1 0.038(4) 0.045(4) 0.050(4) 0.000 0.000(3) 0.000
C2 0.035(3) 0.051(4) 0.045(4) 0.000 -0.003(3) 0.000
C3 0.038(3) 0.026(3) 0.044(4) 0.000 0.003(3) 0.000
C4 0.040(3) 0.050(4) 0.041(4) 0.000 0.002(3) 0.000
C5 0.043(4) 0.054(4) 0.040(4) 0.000 0.002(3) 0.000
C6 0.037(3) 0.040(4) 0.037(4) 0.000 0.001(3) 0.000
C7 0.046(3) 0.050(3) 0.065(4) 0.007(3) -0.018(3) 0.004(2)
C8 0.048(4) 0.061(5) 0.055(5) 0.000 -0.017(4) 0.000
C9 0.085(7) 0.071(6) 0.064(6) 0.000 0.008(5) 0.000
C10 0.072(6) 0.083(7) 0.095(8) 0.000 -0.019(6) 0.000

loop_
_atom_type_symbol
_atom_type_description
_atom_type_scat_dispersion_real
_atom_type_scat_dispersion_imag
_atom_type_scat_source
C C 0.0033 0.0016 'International Tables Vol C Tables 4.2.6.8 and 6.1.1.4'
H H 0.0000 0.0000 'International Tables Vol C Tables 4.2.6.8 and 6.1.1.4'
Ag Ag -0.8971 1.1015 'International Tables Vol C Tables 4.2.6.8 and 6.1.1.4'
Cl Cl 0.1484 0.1585 'International Tables Vol C Tables 4.2.6.8 and 6.1.1.4'
N N 0.0061 0.0033 'International Tables Vol C Tables 4.2.6.8 and 6.1.1.4'
O O 0.0106 0.0060 'International Tables Vol C Tables 4.2.6.8 and 6.1.1.4'

loop_
_geom_angle_atom_site_label_1
_geom_angle_atom_site_label_2
_geom_angle_atom_site_label_3
_geom_angle
_geom_angle_site_symmetry_1
_geom_angle_site_symmetry_3
N1 Ag1 N2 117.29(10) . 5_656
N1 Ag1 N2 117.29(10) . 4_656
N2 Ag1 N2 117.94(19) 5_656 4_656
N1 Ag1 N3 98.6(3) . .
N2 Ag1 N3 99.49(16) 5_656 .
N2 Ag1 N3 99.49(16) 4_656 .
O1 Cl1 O2 111.9(3) . 8
O1 Cl1 O2 111.9(3) . .
O2 Cl1 O2 110.1(5) 8 .
O1 Cl1 O3 109.8(6) . .
O2 Cl1 O3 106.4(3) 8 .
O2 Cl1 O3 106.4(3) . .
C1 N1 C5 117.2(6) . .
C1 N1 Ag1 117.9(5) . .
C5 N1 Ag1 124.9(5) . .
C6 N2 C7 109.9(4) . .
C6 N2 Ag1 118.0(3) . 5_656
C7 N2 Ag1 116.5(3) . 5_656
C6 N2 H2N 103(4) . .
C7 N2 H2N 109(4) . .
Ag1 N2 H2N 99(4) 5_656 .
C9 N3 Ag1 118.8(9) . .
N1 C1 C2 124.0(7) . .
N1 C1 H1 118.0 . .
C2 C1 H1 118.0 . .
C3 C2 C1 118.3(7) . .
C3 C2 H2A 120.9 . .
C1 C2 H2A 120.9 . .
C2 C3 C4 118.2(6) . .
C2 C3 C6 121.0(6) . .
C4 C3 C6 120.8(6) . .
C5 C4 C3 119.6(7) . .
C5 C4 H4 120.2 . .
C3 C4 H4 120.2 . .
N1 C5 C4 122.7(7) . .
N1 C5 H5 118.7 . .
C4 C5 H5 118.7 . .
N2 C6 N2 114.6(5) 8_565 .
N2 C6 C3 110.6(4) 8_565 .
N2 C6 C3 110.6(4) . .
N2 C6 H6 106.9 8_565 .
N2 C6 H6 106.9 . .
C3 C6 H6 106.9 . .
N2 C7 C8 111.6(5) . .
N2 C7 H7A 109.3 . .
C8 C7 H7A 109.3 . .
N2 C7 H7B 109.3 . .
C8 C7 H7B 109.3 . .
H7A C7 H7B 108.0 . .
C7 C8 C7 111.2(6) . 8_565
C7 C8 H8A 109.4 . .
C7 C8 H8A 109.4 8_565 .
C7 C8 H8B 109.4 . .
C7 C8 H8B 109.4 8_565 .
H8A C8 H8B 108.0 . .
N3 C9 C10 179.2(12) . .
C9 C10 H10A 109.5 . .
C9 C10 H10B 109.5 . .
C9 C10 H10C 109.5 . .

loop_
_geom_bond_atom_site_label_1
_geom_bond_atom_site_label_2
_geom_bond_distance
_geom_bond_site_symmetry_2
Ag1 N1 2.300(5) .
Ag1 N2 2.370(4) 5_656
Ag1 N2 2.370(4) 4_656
Ag1 N3 2.466(9) .
Cl1 O1 1.405(7) .
Cl1 O2 1.407(5) 8
Cl1 O2 1.407(5) .
Cl1 O3 1.433(8) .
N1 C1 1.328(9) .
N1 C5 1.342(9) .
N2 C6 1.467(5) .
N2 C7 1.491(6) .
N2 Ag1 2.370(4) 5_656
N2 H2N 0.86(3) .
N3 C9 1.122(14) .
C1 C2 1.389(9) .
C1 H1 0.9300 .
C2 C3 1.383(9) .
C2 H2A 0.9300 .
C3 C4 1.384(9) .
C3 C6 1.508(9) .
C4 C5 1.382(9) .
C4 H4 0.9300 .
C5 H5 0.9300 .
C6 N2 1.467(5) 8_565
C6 H6 0.9800 .
C7 C8 1.522(7) .
C7 H7A 0.9700 .
C7 H7B 0.9700 .
C8 C7 1.522(7) 8_565
C8 H8A 0.9700 .
C8 H8B 0.9700 .
C9 C10 1.444(14) .
C10 H10A 0.9600 .
C10 H10B 0.9600 .
C10 H10C 0.9600 .

loop_
_geom_hbond_atom_site_label_D
_geom_hbond_atom_site_label_H
_geom_hbond_atom_site_label_A
_geom_hbond_distance_DH
_geom_hbond_distance_HA
_geom_hbond_distance_DA
_geom_hbond_angle_DHA
_geom_hbond_site_symmetry_A
N2 H2N O2 0.86(3) 2.57(3) 3.340(7) 150(5) .

loop_
_geom_torsion_atom_site_label_1
_geom_torsion_atom_site_label_2
_geom_torsion_atom_site_label_3
_geom_torsion_atom_site_label_4
_geom_torsion
_geom_torsion_site_symmetry_1
_geom_torsion_site_symmetry_2
_geom_torsion_site_symmetry_3
_geom_torsion_site_symmetry_4
N2 Ag1 N1 C1 -105.38(14) 5_656 . . .
N2 Ag1 N1 C1 105.38(14) 4_656 . . .
N3 Ag1 N1 C1 0.0 . . . .
N2 Ag1 N1 C5 74.62(14) 5_656 . . .
N2 Ag1 N1 C5 -74.62(14) 4_656 . . .
N3 Ag1 N1 C5 180.0 . . . .
N1 Ag1 N3 C9 180.000(2) . . . .
N2 Ag1 N3 C9 -60.32(10) 5_656 . . .
N2 Ag1 N3 C9 60.32(10) 4_656 . . .
C5 N1 C1 C2 0.000(2) . . . .
Ag1 N1 C1 C2 180.000(1) . . . .
N1 C1 C2 C3 0.000(2) . . . .
C1 C2 C3 C4 0.000(1) . . . .
C1 C2 C3 C6 180.000(1) . . . .
C2 C3 C4 C5 0.000(1) . . . .
C6 C3 C4 C5 180.000(1) . . . .
C1 N1 C5 C4 0.000(1) . . . .
Ag1 N1 C5 C4 180.0 . . . .
C3 C4 C5 N1 0.000(1) . . . .
C7 N2 C6 N2 -57.7(7) . . . 8_565
Ag1 N2 C6 N2 165.4(3) 5_656 . . 8_565
C7 N2 C6 C3 176.4(5) . . . .
Ag1 N2 C6 C3 39.6(6) 5_656 . . .
C2 C3 C6 N2 -64.0(4) . . . 8_565
C4 C3 C6 N2 116.0(4) . . . 8_565
C2 C3 C6 N2 64.0(4) . . . .
C4 C3 C6 N2 -116.0(4) . . . .
C6 N2 C7 C8 53.8(6) . . . .
Ag1 N2 C7 C8 -168.6(4) 5_656 . . .
N2 C7 C8 C7 -52.6(8) . . . 8_565
Ag1 N3 C9 C10 180.00(17) . . . .
